data_2202905
loop_
_publ_author_name
'Fainerman-Melnikova, Marina'
'Lindoy, Leonard F.'
'McMurtrie, John C.'
'Setzer, William N.'

_publ_section_title
;
 (1,4,7,11,14,17-Hexathia-9,9,19,19-tetrahydroxymethylcycloicosane)silver(I)
 nitrate
;
_journal_issue 10
_journal_name_full 'Acta Crystallographica Section E'
_journal_page_first m880
_journal_page_last m882
_journal_paper_doi 10.1107/S1600536803019561
_journal_volume 59
_journal_year 2003
_chemical_formula_iupac '[Ag (C18 H36 O4 S6)] N O3'
_chemical_formula_moiety 'C18 H36 Ag O4 S6, N O3'
_chemical_formula_sum 'C18 H36 Ag N O7 S6'
_chemical_formula_weight 678.71
_chemical_name_common '(20S6-tetraMeOH)silver(I) nitrate'
_chemical_name_systematic
;
(1,4,7,11,14,17-hexathia-9,9,19,19-tetrahydroxymethylcycloicosane)silver(I)
nitrate
;
_space_group_IT_number 12
_symmetry_cell_setting monoclinic
_symmetry_space_group_name_Hall '-C 2y'
_symmetry_space_group_name_H-M 'C 1 2/m 1'
_atom_sites_solution_hydrogens geom
_atom_sites_solution_primary direct
_atom_sites_solution_secondary difmap
_cell_angle_alpha 90.00
_cell_angle_beta 125.907(7)
_cell_angle_gamma 90.00
_cell_formula_units_Z 4
_cell_length_a 13.933(7)
_cell_length_b 19.401(10)
_cell_length_c 11.851(6)
_cell_measurement_reflns_used 943
_cell_measurement_temperature 150(2)
_cell_measurement_theta_max 28.129
_cell_measurement_theta_min 2.986
_cell_volume 2595(2)
_computing_cell_refinement 'SAINT (Siemens, 1995)'
_computing_data_collection 'SMART (Siemens, 1995)'
_computing_data_reduction 'SAINT and XPREP (Siemens, 1995)'
_computing_molecular_graphics
;ORTEPIII (Farrugia, 1997)
WINGX-32 (Farrugia, 1999)
;
_computing_publication_material 'enCIFer (CCDC, 2003)'
_computing_structure_refinement 'SHELXL97 (Sheldrick, 1997)'
_computing_structure_solution 'SIR97 (Altomare, et. al. 1997)'
_diffrn_ambient_temperature 150(2)
_diffrn_measured_fraction_theta_full 0.995
_diffrn_measured_fraction_theta_max 0.959
_diffrn_measurement_device_type 'Bruker SMART 1000 CCD'
_diffrn_measurement_method \w
_diffrn_radiation_monochromator graphite
_diffrn_radiation_source 'sealed tube'
_diffrn_radiation_type MoK\a
_diffrn_radiation_wavelength 0.71073
_diffrn_reflns_av_R_equivalents 0.0182
_diffrn_reflns_av_sigmaI/netI 0.0146
_diffrn_reflns_limit_h_max 17
_diffrn_reflns_limit_h_min -18
_diffrn_reflns_limit_k_max 25
_diffrn_reflns_limit_k_min -25
_diffrn_reflns_limit_l_max 15
_diffrn_reflns_limit_l_min -15
_diffrn_reflns_number 12618
_diffrn_reflns_theta_full 27.00
_diffrn_reflns_theta_max 28.29
_diffrn_reflns_theta_min 2.09
_diffrn_standards_decay_% 0.28
_diffrn_standards_number 0
_exptl_absorpt_coefficient_mu 1.299
_exptl_absorpt_correction_T_max 0.723
_exptl_absorpt_correction_T_min 0.585
_exptl_absorpt_correction_type multi-scan
_exptl_absorpt_process_details '(SADABS; Sheldrick, 1999)'
_exptl_crystal_colour colourless
_exptl_crystal_density_diffrn 1.737
_exptl_crystal_density_method 'not measured'
_exptl_crystal_description irregular
_exptl_crystal_F_000 1400
_exptl_crystal_size_max 0.430
_exptl_crystal_size_mid 0.337
_exptl_crystal_size_min 0.250
_refine_diff_density_max 0.850
_refine_diff_density_min -0.951
_refine_ls_extinction_method none
_refine_ls_goodness_of_fit_ref 1.244
_refine_ls_hydrogen_treatment mixed
_refine_ls_matrix_type full
_refine_ls_number_parameters 181
_refine_ls_number_reflns 3180
_refine_ls_number_restraints 10
_refine_ls_restrained_S_all 1.249
_refine_ls_R_factor_all 0.0512
_refine_ls_R_factor_gt 0.0497
_refine_ls_shift/su_max <0.001
_refine_ls_shift/su_mean <0.001
_refine_ls_structure_factor_coef Fsqd
_refine_ls_weighting_details 'calc w = 1/[\s^2^(Fo^2^)+(0.0022P)^2^+34.9089P] where P = (Fo^2^+2Fc^2^)/3'
_refine_ls_weighting_scheme calc
_refine_ls_wR_factor_gt 0.1222
_refine_ls_wR_factor_ref 0.1227
_reflns_number_gt 3036
_reflns_number_total 3180
_reflns_threshold_expression I>2sigma(I)
_cod_data_source_file su6047.cif
_cod_data_source_block I
_cod_original_sg_symbol_H-M 'C 2/m'
_cod_database_code 2202905
_cod_database_fobs_code 2202905

loop_
_symmetry_equiv_pos_as_xyz
'x, y, z'
'-x, y, -z'
'x+1/2, y+1/2, z'
'-x+1/2, y+1/2, -z'
'-x, -y, -z'
'x, -y, z'
'-x+1/2, -y+1/2, -z'
'x+1/2, -y+1/2, z'

loop_
_atom_site_label
_atom_site_fract_x
_atom_site_fract_y
_atom_site_fract_z
_atom_site_U_iso_or_equiv
_atom_site_adp_type
_atom_site_calc_flag
_atom_site_refinement_flags
_atom_site_occupancy
_atom_site_disorder_assembly
_atom_site_disorder_group
_atom_site_type_symbol
C1 0.2937(4) -0.0714(2) 0.0671(5) 0.0265(9) Uani d . 1 . . C
H1A 0.3355 -0.1112 0.1299 0.032 Uiso calc R 1 . . H
H1B 0.2290 -0.0583 0.0746 0.032 Uiso calc R 1 . . H
C2 0.2378(4) -0.0952(3) -0.0826(5) 0.0274(10) Uani d . 1 . . C
H2A 0.1899 -0.0569 -0.1467 0.033 Uiso calc R 1 . . H
H2B 0.1832 -0.1339 -0.1041 0.033 Uiso calc R 1 . . H
C3 0.4178(4) -0.1894(2) 0.0161(4) 0.0228(9) Uani d . 1 . . C
H3A 0.4648 -0.1674 0.1092 0.027 Uiso calc R 1 . . H
H3B 0.3580 -0.2195 0.0109 0.027 Uiso calc R 1 . . H
C4 0.5000 -0.2335(3) 0.0000 0.0200(11) Uani d S 1 . . C
C5 0.4269(4) -0.2791(2) -0.1312(5) 0.0251(9) Uani d D 1 . . C
H5A 0.3782 -0.2493 -0.2142 0.030 Uiso calc R 1 . . H
H5B 0.4815 -0.3058 -0.1422 0.030 Uiso calc R 1 . . H
C6 0.2151(4) -0.0710(2) 0.3944(5) 0.0298(10) Uani d . 1 . . C
H6A 0.1383 -0.0577 0.3755 0.036 Uiso calc R 1 . . H
H6B 0.2000 -0.1107 0.3336 0.036 Uiso calc R 1 . . H
C7 0.2971(5) -0.0946(3) 0.5451(6) 0.0329(11) Uani d . 1 . . C
H7A 0.2581 -0.1328 0.5593 0.039 Uiso calc R 1 . . H
H7B 0.3075 -0.0561 0.6061 0.039 Uiso calc R 1 . . H
C8 0.3959(4) -0.1920(2) 0.4718(5) 0.0265(9) Uani d . 1 . . C
H8A 0.3392 -0.2225 0.4722 0.032 Uiso calc R 1 . . H
H8B 0.3542 -0.1712 0.3779 0.032 Uiso calc R 1 . . H
C9 0.5000 -0.2354(3) 0.5000 0.0234(12) Uani d S 1 . . C
C10 0.4478(4) -0.2802(2) 0.3694(5) 0.0276(10) Uani d D 1 . . C
H10A 0.3795 -0.3065 0.3524 0.033 Uiso calc R 1 . . H
H10B 0.4183 -0.2499 0.2879 0.033 Uiso calc R 1 . . H
O1 0.3518(3) -0.32523(19) -0.1239(4) 0.0355(8) Uani d D 1 . . O
H1O 0.392(4) -0.3655(14) -0.087(7) 0.053 Uiso d D 1 . . H
O2 0.5318(3) -0.32682(19) 0.3822(4) 0.0359(8) Uani d D 1 . . O
H2O 0.525(5) -0.3675(13) 0.411(7) 0.054 Uiso d D 1 . . H
S1 0.39684(14) 0.0000 0.12978(16) 0.0224(3) Uani d S 1 . . S
S2 0.34177(10) -0.12242(6) -0.11692(12) 0.0246(2) Uani d . 1 . . S
S3 0.26683(14) 0.0000 0.34483(17) 0.0253(3) Uani d S 1 . . S
S4 0.44196(11) -0.12345(6) 0.59966(12) 0.0288(3) Uani d . 1 . . S
Ag1 0.5000 0.0000 0.0000 0.0376(2) Uani d S 1 . . Ag
Ag2 0.5000 0.0000 0.5000 0.0392(2) Uani d S 1 . . Ag
N1 0.0000 0.0000 0.0000 0.036(2) Uani d SD 1 . . N
O3 0.0299(11) 0.0000 -0.0881(14) 0.063(4) Uani d SPD 0.50 . . O
O4 0.0148(9) -0.0556(4) -0.0310(10) 0.053(3) Uani d PD 0.50 . . O
N2 0.0000 0.0000 -0.5000 0.0283(17) Uani d SD 1 . . N
O5 0.0000 0.0630(8) -0.5000 0.059(6) Uiso d SPD 0.30 . . O
O6 -0.0304(12) -0.0340(7) -0.6063(13) 0.043(3) Uiso d PD 0.30 . . O
O7 -0.1072(18) 0.0000 -0.592(4) 0.078(12) Uiso d SPD 0.20 . . O
O8 0.0567(18) 0.0552(9) -0.452(2) 0.040(4) Uiso d PD 0.20 . . O

loop_
_atom_site_aniso_label
_atom_site_aniso_U_11
_atom_site_aniso_U_22
_atom_site_aniso_U_33
_atom_site_aniso_U_12
_atom_site_aniso_U_13
_atom_site_aniso_U_23
C1 0.027(2) 0.020(2) 0.038(3) -0.0016(18) 0.023(2) -0.0001(19)
C2 0.019(2) 0.024(2) 0.034(2) 0.0015(17) 0.0129(19) 0.0004(19)
C3 0.026(2) 0.024(2) 0.021(2) 0.0026(17) 0.0158(18) 0.0022(17)
C4 0.021(3) 0.021(3) 0.020(3) 0.000 0.013(2) 0.000
C5 0.029(2) 0.022(2) 0.024(2) -0.0023(18) 0.0158(19) -0.0033(17)
C6 0.025(2) 0.021(2) 0.042(3) -0.0008(18) 0.019(2) -0.002(2)
C7 0.048(3) 0.021(2) 0.044(3) 0.001(2) 0.035(3) 0.002(2)
C8 0.024(2) 0.024(2) 0.023(2) 0.0006(18) 0.0090(18) -0.0058(18)
C9 0.023(3) 0.020(3) 0.021(3) 0.000 0.010(2) 0.000
C10 0.027(2) 0.024(2) 0.028(2) -0.0007(18) 0.0146(19) -0.0059(18)
O1 0.0344(19) 0.0292(19) 0.040(2) -0.0062(15) 0.0205(17) -0.0030(16)
O2 0.042(2) 0.0271(18) 0.047(2) 0.0048(16) 0.0315(19) -0.0007(16)
S1 0.0218(7) 0.0208(7) 0.0228(7) 0.000 0.0121(6) 0.000
S2 0.0256(5) 0.0240(5) 0.0220(5) 0.0025(4) 0.0127(4) 0.0009(4)
S3 0.0237(7) 0.0297(8) 0.0239(7) 0.000 0.0148(6) 0.000
S4 0.0342(6) 0.0239(6) 0.0222(5) 0.0016(5) 0.0132(5) -0.0024(4)
Ag1 0.0300(4) 0.0558(5) 0.0356(4) 0.000 0.0241(4) 0.000
Ag2 0.0229(4) 0.0498(5) 0.0432(5) 0.000 0.0184(4) 0.000
N1 0.015(4) 0.031(5) 0.039(5) 0.000 0.004(4) 0.000
O3 0.035(7) 0.100(13) 0.063(9) 0.000 0.033(7) 0.000
O4 0.037(5) 0.031(4) 0.058(7) 0.012(4) 0.009(4) -0.002(4)
N2 0.037(5) 0.024(4) 0.039(5) 0.000 0.031(4) 0.000

loop_
_atom_type_symbol
_atom_type_description
_atom_type_scat_dispersion_real
_atom_type_scat_dispersion_imag
_atom_type_scat_source
C C 0.0033 0.0016 'International Tables Vol C Tables 4.2.6.8 and 6.1.1.4'
H H 0.0000 0.0000 'International Tables Vol C Tables 4.2.6.8 and 6.1.1.4'
N N 0.0061 0.0033 'International Tables Vol C Tables 4.2.6.8 and 6.1.1.4'
O O 0.0106 0.0060 'International Tables Vol C Tables 4.2.6.8 and 6.1.1.4'
S S 0.1246 0.1234 'International Tables Vol C Tables 4.2.6.8 and 6.1.1.4'
Ag Ag -0.8971 1.1015 'International Tables Vol C Tables 4.2.6.8 and 6.1.1.4'

loop_
_geom_angle_atom_site_label_1
_geom_angle_atom_site_label_2
_geom_angle_atom_site_label_3
_geom_angle_site_symmetry_1
_geom_angle_site_symmetry_3
_geom_angle
_geom_angle_publ_flag
C2 C1 S1 . . 116.6(3) ?
C2 C1 H1A . . 108.2 ?
S1 C1 H1A . . 108.2 ?
C2 C1 H1B . . 108.2 ?
S1 C1 H1B . . 108.2 ?
H1A C1 H1B . . 107.3 ?
C1 C2 S2 . . 114.9(3) ?
C1 C2 H2A . . 108.5 ?
S2 C2 H2A . . 108.5 ?
C1 C2 H2B . . 108.5 ?
S2 C2 H2B . . 108.5 ?
H2A C2 H2B . . 107.5 ?
C4 C3 S2 . . 112.9(3) ?
C4 C3 H3A . . 109.0 ?
S2 C3 H3A . . 109.0 ?
C4 C3 H3B . . 109.0 ?
S2 C3 H3B . . 109.0 ?
H3A C3 H3B . . 107.8 ?
C3 C4 C3 . 2_655 111.8(5) ?
C3 C4 C5 . . 110.3(2) ?
C3 C4 C5 2_655 . 107.2(2) ?
C3 C4 C5 . 2_655 107.2(2) ?
C3 C4 C5 2_655 2_655 110.3(2) ?
C5 C4 C5 . 2_655 110.0(5) ?
O1 C5 C4 . . 112.0(4) ?
O1 C5 H5A . . 109.2 ?
C4 C5 H5A . . 109.2 ?
O1 C5 H5B . . 109.2 ?
C4 C5 H5B . . 109.2 ?
H5A C5 H5B . . 107.9 ?
C7 C6 S3 . . 116.4(3) ?
C7 C6 H6A . . 108.2 ?
S3 C6 H6A . . 108.2 ?
C7 C6 H6B . . 108.2 ?
S3 C6 H6B . . 108.2 ?
H6A C6 H6B . . 107.3 ?
C6 C7 S4 . . 115.2(3) ?
C6 C7 H7A . . 108.5 ?
S4 C7 H7A . . 108.5 ?
C6 C7 H7B . . 108.5 ?
S4 C7 H7B . . 108.5 ?
H7A C7 H7B . . 107.5 ?
C9 C8 S4 . . 113.0(3) ?
C9 C8 H8A . . 109.0 ?
S4 C8 H8A . . 109.0 ?
C9 C8 H8B . . 109.0 ?
S4 C8 H8B . . 109.0 ?
H8A C8 H8B . . 107.8 ?
C8 C9 C8 2_656 . 113.4(5) ?
C8 C9 C10 2_656 . 111.0(3) ?
C8 C9 C10 . . 105.2(2) ?
C8 C9 C10 2_656 2_656 105.2(2) ?
C8 C9 C10 . 2_656 111.0(3) ?
C10 C9 C10 . 2_656 111.1(5) ?
O2 C10 C9 . . 112.4(4) ?
O2 C10 H10A . . 109.1 ?
C9 C10 H10A . . 109.1 ?
O2 C10 H10B . . 109.1 ?
C9 C10 H10B . . 109.1 ?
H10A C10 H10B . . 107.9 ?
C5 O1 H1O . . 108(2) ?
C10 O2 H2O . . 110(2) ?
C1 S1 C1 . 6 99.7(3) ?
C1 S1 Ag1 . . 109.37(16) ?
C1 S1 Ag1 6 . 109.37(16) ?
C2 S2 C3 . . 98.7(2) ?
C2 S2 Ag1 . . 97.77(16) ?
C3 S2 Ag1 . . 105.64(16) ?
C6 S3 C6 . 6 99.5(3) ?
C6 S3 Ag2 . . 109.72(17) ?
C6 S3 Ag2 6 . 109.72(17) ?
C7 S4 C8 . . 98.8(2) ?
C7 S4 Ag2 . . 96.61(16) ?
C8 S4 Ag2 . . 107.51(17) ?
S1 Ag1 S1 . 5_655 180.00(4) yes
S1 Ag1 S2 . . 76.36(4) yes
S1 Ag1 S2 5_655 . 103.64(4) ?
S1 Ag1 S2 . 5_655 103.64(4) yes
S1 Ag1 S2 5_655 5_655 76.36(4) ?
S2 Ag1 S2 . 5_655 180.00(9) yes
S1 Ag1 S2 . 2_655 103.64(4) ?
S1 Ag1 S2 5_655 2_655 76.36(4) ?
S2 Ag1 S2 . 2_655 73.95(6) yes
S2 Ag1 S2 5_655 2_655 106.05(6) yes
S1 Ag1 S2 . 6 76.36(4) ?
S1 Ag1 S2 5_655 6 103.64(4) ?
S2 Ag1 S2 . 6 106.05(6) ?
S2 Ag1 S2 5_655 6 73.95(6) ?
S2 Ag1 S2 2_655 6 180.00(6) ?
S3 Ag2 S3 . 5_656 180.00(5) yes
S3 Ag2 S4 . 6 76.50(4) ?
S3 Ag2 S4 5_656 6 103.50(4) ?
S3 Ag2 S4 . . 76.50(4) yes
S3 Ag2 S4 5_656 . 103.50(4) ?
S4 Ag2 S4 6 . 106.75(6) yes
S3 Ag2 S4 . 2_656 103.50(4) ?
S3 Ag2 S4 5_656 2_656 76.50(4) ?
S4 Ag2 S4 6 2_656 180.0 ?
S4 Ag2 S4 . 2_656 73.25(6) yes
S3 Ag2 S4 . 5_656 103.50(4) yes
S3 Ag2 S4 5_656 5_656 76.50(4) ?
S4 Ag2 S4 6 5_656 73.25(6) ?
S4 Ag2 S4 . 5_656 180.0 yes
S4 Ag2 S4 2_656 5_656 106.75(6) ?
O4 N1 O4 . 6 128.9(9) ?
O4 N1 O4 5 2 128.9(9) ?
O4 N1 O3 . 5 115.5(5) ?
O4 N1 O3 6 5 115.5(5) ?
O4 N1 O3 5 . 115.5(5) ?
O4 N1 O3 2 . 115.5(5) ?
O7 N2 O8 . . 121.3(10) ?
O7 N2 O8 5_554 2_554 121.3(10) ?
O7 N2 O8 5_554 5_554 121.3(10) ?
O8 N2 O8 2_554 5_554 117(2) ?
O7 N2 O8 . 6 121.3(10) ?
O8 N2 O8 . 6 117(2) ?
O5 N2 O6 . . 121.7(6) ?
O5 N2 O6 5_554 6 121.7(6) ?
O5 N2 O6 5_554 5_554 121.7(6) ?
O6 N2 O6 6 5_554 116.5(13) ?
O5 N2 O6 . 2_554 121.7(6) ?
O6 N2 O6 . 2_554 116.5(13) ?

loop_
_geom_bond_atom_site_label_1
_geom_bond_atom_site_label_2
_geom_bond_site_symmetry_2
_geom_bond_distance
_geom_bond_publ_flag
C1 C2 . 1.532(7) ?
C1 S1 . 1.812(5) ?
C1 H1A . 0.9900 ?
C1 H1B . 0.9900 ?
C2 S2 . 1.798(5) ?
C2 H2A . 0.9900 ?
C2 H2B . 0.9900 ?
C3 C4 . 1.529(5) ?
C3 S2 . 1.826(5) ?
C3 H3A . 0.9900 ?
C3 H3B . 0.9900 ?
C4 C3 2_655 1.529(5) ?
C4 C5 . 1.542(5) ?
C4 C5 2_655 1.542(5) ?
C5 O1 . 1.418(6) ?
C5 H5A . 0.9900 ?
C5 H5B . 0.9900 ?
C6 C7 . 1.520(7) ?
C6 S3 . 1.805(5) ?
C6 H6A . 0.9900 ?
C6 H6B . 0.9900 ?
C7 S4 . 1.809(5) ?
C7 H7A . 0.9900 ?
C7 H7B . 0.9900 ?
C8 C9 . 1.535(6) ?
C8 S4 . 1.826(5) ?
C8 H8A . 0.9900 ?
C8 H8B . 0.9900 ?
C9 C8 2_656 1.535(6) ?
C9 C10 . 1.536(6) ?
C9 C10 2_656 1.536(6) ?
C10 O2 . 1.415(6) ?
C10 H10A . 0.9900 ?
C10 H10B . 0.9900 ?
O1 H1O . 0.912(19) ?
O2 H2O . 0.889(19) ?
S1 C1 6 1.812(5) ?
S1 Ag1 . 2.6504(18) yes
S2 Ag1 . 2.9730(16) yes
S3 C6 6 1.805(5) ?
S3 Ag2 . 2.632(2) yes
S4 Ag2 . 2.9842(16) yes
Ag1 S1 5_655 2.6504(19) ?
Ag1 S2 5_655 2.9730(16) ?
Ag1 S2 2_655 2.9730(16) ?
Ag1 S2 6 2.9730(16) ?
Ag2 S3 5_656 2.632(2) ?
Ag2 S4 6 2.9842(16) ?
Ag2 S4 2_656 2.9842(16) ?
Ag2 S4 5_656 2.9842(16) ?
N1 O4 . 1.197(7) ?
N1 O4 6 1.197(7) ?
N1 O4 5 1.197(7) ?
N1 O4 2 1.197(7) ?
N1 O3 5 1.332(11) ?
N1 O3 . 1.332(11) ?
N2 O5 . 1.222(16) ?
N2 O5 5_554 1.222(16) ?
N2 O7 . 1.229(19) ?
N2 O7 5_554 1.229(19) ?
N2 O8 . 1.252(15) ?
N2 O8 2_554 1.252(15) ?
N2 O8 5_554 1.252(15) ?
N2 O8 6 1.252(15) ?
N2 O6 . 1.256(12) ?
N2 O6 6 1.256(11) ?
N2 O6 5_554 1.256(11) ?
N2 O6 2_554 1.256(11) ?

loop_
_geom_hbond_atom_site_label_D
_geom_hbond_atom_site_label_H
_geom_hbond_atom_site_label_A
_geom_hbond_site_symmetry_A
_geom_hbond_distance_DH
_geom_hbond_distance_HA
_geom_hbond_distance_DA
_geom_hbond_angle_DHA
_geom_hbond_publ_flag
O1 H1O O4 7_545 0.912(19) 1.96(3) 2.857(9) 167(6) yes
O1 H1O O4 8_545 0.912(19) 2.09(3) 2.963(10) 160(4) yes
O2 H2O O5 3_546 0.889(19) 1.86(3) 2.728(13) 164(4) yes
O2 H2O O6 8_546 0.889(19) 2.02(4) 2.862(14) 157(6) yes
O2 H2O O8 3_546 0.889(19) 2.06(4) 2.905(19) 159(6) yes
O2 H2O O8 4_545 0.889(19) 2.10(3) 2.94(2) 157(3) yes

loop_
_geom_torsion_atom_site_label_1
_geom_torsion_atom_site_label_2
_geom_torsion_atom_site_label_3
_geom_torsion_atom_site_label_4
_geom_torsion_site_symmetry_1
_geom_torsion_site_symmetry_4
_geom_torsion
S1 C1 C2 S2 . . 58.7(4)
S2 C3 C4 C3 . 2_655 49.74(19)
S2 C3 C4 C5 . . -69.4(4)
S2 C3 C4 C5 . 2_655 170.7(3)
C3 C4 C5 O1 . . -61.3(5)
C3 C4 C5 O1 2_655 . 176.8(4)
C5 C4 C5 O1 2_655 . 56.8(3)
S3 C6 C7 S4 . . -59.5(5)
S4 C8 C9 C8 . 2_656 -48.2(2)
S4 C8 C9 C10 . . -169.7(3)
S4 C8 C9 C10 . 2_656 70.1(5)
C8 C9 C10 O2 2_656 . 60.5(5)
C8 C9 C10 O2 . . -176.4(4)
C10 C9 C10 O2 2_656 . -56.2(3)
C2 C1 S1 C1 . 6 86.0(4)
C2 C1 S1 Ag1 . . -28.7(4)
C1 C2 S2 C3 . . 56.7(4)
C1 C2 S2 Ag1 . . -50.5(3)
C4 C3 S2 C2 . . 169.6(3)
C4 C3 S2 Ag1 . . -89.8(3)
C7 C6 S3 C6 . 6 -86.3(4)
C7 C6 S3 Ag2 . . 28.7(4)
C6 C7 S4 C8 . . -57.8(4)
C6 C7 S4 Ag2 . . 51.1(4)
C9 C8 S4 C7 . . -172.3(3)
C9 C8 S4 Ag2 . . 87.9(3)
C1 S1 Ag1 S1 . 5_655 -125.9(2)
C1 S1 Ag1 S1 6 5_655 125.89(17)
C1 S1 Ag1 S2 . . -1.18(17)
C1 S1 Ag1 S2 6 . -109.41(18)
C1 S1 Ag1 S2 . 5_655 178.82(17)
C1 S1 Ag1 S2 6 5_655 70.59(18)
C1 S1 Ag1 S2 . 2_655 -70.59(18)
C1 S1 Ag1 S2 6 2_655 -178.82(17)
C1 S1 Ag1 S2 . 6 109.41(18)
C1 S1 Ag1 S2 6 6 1.18(17)
C2 S2 Ag1 S1 . . 23.63(16)
C3 S2 Ag1 S1 . . -77.68(15)
C2 S2 Ag1 S1 . 5_655 -156.37(16)
C3 S2 Ag1 S1 . 5_655 102.32(15)
C2 S2 Ag1 S2 . 5_655 -17E1(10)
C3 S2 Ag1 S2 . 5_655 8E1(10)
C2 S2 Ag1 S2 . 2_655 132.43(17)
C3 S2 Ag1 S2 . 2_655 31.12(14)
C2 S2 Ag1 S2 . 6 -47.57(17)
C3 S2 Ag1 S2 . 6 -148.88(14)
C6 S3 Ag2 S3 . 5_656 -54.1(2)
C6 S3 Ag2 S3 6 5_656 54.1(3)
C6 S3 Ag2 S4 . 6 -109.77(19)
C6 S3 Ag2 S4 6 6 -1.48(18)
C6 S3 Ag2 S4 . . 1.48(18)
C6 S3 Ag2 S4 6 . 109.77(19)
C6 S3 Ag2 S4 . 2_656 70.23(19)
C6 S3 Ag2 S4 6 2_656 178.52(18)
C6 S3 Ag2 S4 . 5_656 -178.52(18)
C6 S3 Ag2 S4 6 5_656 -70.23(19)
C7 S4 Ag2 S3 . . -23.77(18)
C8 S4 Ag2 S3 . . 77.62(16)
C7 S4 Ag2 S3 . 5_656 156.23(18)
C8 S4 Ag2 S3 . 5_656 -102.38(16)
C7 S4 Ag2 S4 . 6 47.39(18)
C8 S4 Ag2 S4 . 6 148.78(15)
C7 S4 Ag2 S4 . 2_656 -132.61(18)
C8 S4 Ag2 S4 . 2_656 -31.22(15)
C7 S4 Ag2 S4 . 5_656 -168(8)
C8 S4 Ag2 S4 . 5_656 -67(8)
